data_2212361
loop_
_publ_author_name
'Yathirajan, H.S.'
'Bindya, S.'
'Vijesh, A. M.'
'Narayana, B.'
'Bolte, Michael'

_publ_section_title
;
 2-Chloro-4-methylpyridin-3-amine
;
_journal_coeditor_code SG2113
_journal_issue 2
_journal_name_full 'Acta Crystallographica Section E'
_journal_page_first o761
_journal_page_last o762
_journal_paper_doi 10.1107/S1600536807001213
_journal_volume 63
_journal_year 2007
_chemical_formula_iupac 'C6 H7 Cl N2'
_chemical_formula_moiety 'C6 H7 Cl N2'
_chemical_formula_sum 'C6 H7 Cl N2'
_chemical_formula_weight 142.59
_chemical_name_systematic
;
2-Chloro-4-methylpyridin-3-amine
;
_space_group_IT_number 14
_symmetry_cell_setting monoclinic
_symmetry_space_group_name_Hall '-P 2ybc'
_symmetry_space_group_name_H-M 'P 1 21/c 1'
_atom_sites_solution_hydrogens geom
_atom_sites_solution_primary direct
_atom_sites_solution_secondary difmap
_audit_creation_method SHELXL-97
_cell_angle_alpha 90.00
_cell_angle_beta 90.872(14)
_cell_angle_gamma 90.00
_cell_formula_units_Z 4
_cell_length_a 3.9877(8)
_cell_length_b 12.8468(15)
_cell_length_c 12.8408(19)
_cell_measurement_reflns_used 3355
_cell_measurement_temperature 173(2)
_cell_measurement_theta_max 25.8
_cell_measurement_theta_min 3.6
_cell_volume 657.75(18)
_computing_cell_refinement X-AREA
_computing_data_collection 'X-AREA (Stoe & Cie, 2001)'
_computing_data_reduction X-AREA
_computing_molecular_graphics 'PLATON (Spek, 2003)'
_computing_publication_material 'PLATON and SHELXL97'
_computing_structure_refinement 'SHELXL97 (Sheldrick, 1997)'
_computing_structure_solution 'SHELXS97 (Sheldrick, 1997)'
_diffrn_ambient_temperature 173(2)
_diffrn_measured_fraction_theta_full 0.996
_diffrn_measured_fraction_theta_max 0.993
_diffrn_measurement_device_type 'Stoe IPDS-II two-circle'
_diffrn_measurement_method \w
_diffrn_radiation_monochromator graphite
_diffrn_radiation_source 'fine-focus sealed tube'
_diffrn_radiation_type MoK\a
_diffrn_radiation_wavelength 0.71073
_diffrn_reflns_av_R_equivalents 0.0499
_diffrn_reflns_av_sigmaI/netI 0.0342
_diffrn_reflns_limit_h_max 4
_diffrn_reflns_limit_h_min -4
_diffrn_reflns_limit_k_max 15
_diffrn_reflns_limit_k_min -13
_diffrn_reflns_limit_l_max 15
_diffrn_reflns_limit_l_min -15
_diffrn_reflns_number 3879
_diffrn_reflns_theta_full 25.00
_diffrn_reflns_theta_max 25.55
_diffrn_reflns_theta_min 3.55
_diffrn_standards_number 0
_exptl_absorpt_coefficient_mu 0.481
_exptl_absorpt_correction_T_max 0.9100
_exptl_absorpt_correction_T_min 0.8020
_exptl_absorpt_correction_type multi-scan
_exptl_absorpt_process_details '(MULABS; Spek, 2003; Blessing, 1995)'
_exptl_crystal_colour colourless
_exptl_crystal_density_diffrn 1.440
_exptl_crystal_density_method 'not measured'
_exptl_crystal_description rod
_exptl_crystal_F_000 296
_exptl_crystal_size_max 0.48
_exptl_crystal_size_mid 0.21
_exptl_crystal_size_min 0.20
_refine_diff_density_max 0.326
_refine_diff_density_min -0.238
_refine_ls_extinction_coef 0.034(8)
_refine_ls_extinction_expression Fc^*^=kFc[1+0.001xFc^2^\l^3^/sin(2\q)]^-1/4^
_refine_ls_extinction_method SHELXL97
_refine_ls_goodness_of_fit_ref 1.082
_refine_ls_hydrogen_treatment mixed
_refine_ls_matrix_type full
_refine_ls_number_parameters 92
_refine_ls_number_reflns 1226
_refine_ls_number_restraints 0
_refine_ls_restrained_S_all 1.082
_refine_ls_R_factor_all 0.0378
_refine_ls_R_factor_gt 0.0342
_refine_ls_shift/su_max 0.000
_refine_ls_shift/su_mean 0.000
_refine_ls_structure_factor_coef Fsqd
_refine_ls_weighting_details 'calc w=1/[\s^2^(Fo^2^)+(0.0536P)^2^+0.1927P] where P=(Fo^2^+2Fc^2^)/3'
_refine_ls_weighting_scheme calc
_refine_ls_wR_factor_gt 0.0915
_refine_ls_wR_factor_ref 0.0934
_reflns_number_gt 1109
_reflns_number_total 1226
_reflns_threshold_expression I>2\s(I)
_cod_data_source_file sg2113.cif
_cod_data_source_block I
_cod_depositor_comments
;
The following automatic conversions were performed:
'_symmetry_cell_setting' value 'Monoclinic' changed to 'monoclinic'
according to '/home/saulius/struct/CIF-dictionaries/cif_core.dic'
dictionary named 'cif_core.dic' version 2.4.1 from 2010-06-29.

Automatic conversion script
Id: cif_fix_enum 1527 2010-12-29 10:47:43Z saulius 

The following automatic conversions were performed:

'_symmetry_cell_setting' value 'Monoclinic' changed to 'monoclinic'
according to /home/saulius/struct/CIF-dictionaries/cif_core.dic
dictionary named 'cif_core.dic' version 2.4.1 from 2010-06-29.

Automatic conversion script
Id: cif_fix_values 1715 2011-07-08 13:25:40Z adriana 
;
_cod_original_sg_symbol_H-M 'P 21/c'
_cod_database_code 2212361
_cod_database_fobs_code 2212361

loop_
_symmetry_equiv_pos_as_xyz
'x, y, z'
'-x, y+1/2, -z+1/2'
'-x, -y, -z'
'x, -y-1/2, z-1/2'

loop_
_atom_site_type_symbol
_atom_site_label
_atom_site_fract_x
_atom_site_fract_y
_atom_site_fract_z
_atom_site_U_iso_or_equiv
_atom_site_adp_type
_atom_site_calc_flag
_atom_site_refinement_flags
_atom_site_occupancy
N N1 0.3824(4) 0.30002(12) 0.06150(11) 0.0250(4) Uani d . 1
C C1 0.4225(4) 0.23558(13) 0.14121(12) 0.0208(4) Uani d . 1
Cl Cl1 0.61995(11) 0.11678(3) 0.11410(3) 0.0269(2) Uani d . 1
C C2 0.3202(4) 0.25351(12) 0.24415(12) 0.0201(4) Uani d . 1
N N2 0.3645(4) 0.17923(12) 0.32181(12) 0.0267(4) Uani d . 1
H H2A 0.507(6) 0.1313(19) 0.3086(19) 0.038(6) Uiso d . 1
H H2B 0.372(5) 0.1991(19) 0.3838(19) 0.035(6) Uiso d . 1
C C3 0.1565(4) 0.34844(13) 0.26263(13) 0.0213(4) Uani d . 1
C C4 0.1151(5) 0.41751(15) 0.17928(14) 0.0266(4) Uani d . 1
H H4 0.0073 0.4825 0.1897 0.032 Uiso calc R 1
C C5 0.2307(5) 0.39147(14) 0.08153(14) 0.0289(5) Uani d . 1
H H5 0.2020 0.4400 0.0263 0.035 Uiso calc R 1
C C6 0.0272(5) 0.37306(14) 0.36974(14) 0.0265(4) Uani d . 1
H H6A -0.1131 0.4356 0.3663 0.040 Uiso calc R 1
H H6B 0.2170 0.3851 0.4176 0.040 Uiso calc R 1
H H6C -0.1062 0.3144 0.3949 0.040 Uiso calc R 1

loop_
_atom_site_aniso_label
_atom_site_aniso_U_11
_atom_site_aniso_U_22
_atom_site_aniso_U_33
_atom_site_aniso_U_12
_atom_site_aniso_U_13
_atom_site_aniso_U_23
N1 0.0295(8) 0.0283(8) 0.0174(7) -0.0006(6) 0.0000(6) 0.0019(6)
C1 0.0217(9) 0.0220(8) 0.0188(8) -0.0015(7) 0.0003(6) -0.0017(6)
Cl1 0.0331(3) 0.0257(3) 0.0220(3) 0.00514(16) 0.00271(19) -0.00252(14)
C2 0.0206(9) 0.0226(9) 0.0169(8) -0.0054(6) -0.0013(6) -0.0006(6)
N2 0.0393(10) 0.0251(8) 0.0157(7) 0.0015(7) 0.0025(6) 0.0006(6)
C3 0.0184(8) 0.0242(8) 0.0214(8) -0.0042(7) -0.0005(6) -0.0039(7)
C4 0.0282(10) 0.0249(9) 0.0266(9) 0.0032(7) -0.0037(7) -0.0017(7)
C5 0.0359(11) 0.0266(10) 0.0242(9) 0.0025(7) -0.0034(8) 0.0047(7)
C6 0.0276(10) 0.0289(9) 0.0231(9) -0.0017(7) 0.0023(7) -0.0055(7)

loop_
_atom_type_symbol
_atom_type_description
_atom_type_scat_dispersion_real
_atom_type_scat_dispersion_imag
_atom_type_scat_source
C C 0.0033 0.0016 'International Tables Vol C Tables 4.2.6.8 and 6.1.1.4'
H H 0.0000 0.0000 'International Tables Vol C Tables 4.2.6.8 and 6.1.1.4'
Cl Cl 0.1484 0.1585 'International Tables Vol C Tables 4.2.6.8 and 6.1.1.4'
N N 0.0061 0.0033 'International Tables Vol C Tables 4.2.6.8 and 6.1.1.4'

loop_
_geom_angle_atom_site_label_1
_geom_angle_atom_site_label_2
_geom_angle_atom_site_label_3
_geom_angle
C1 N1 C5 116.53(15)
N1 C1 C2 126.15(16)
N1 C1 Cl1 116.09(12)
C2 C1 Cl1 117.76(12)
N2 C2 C3 121.94(15)
N2 C2 C1 121.73(15)
C3 C2 C1 116.26(14)
C2 N2 H2A 115.4(16)
C2 N2 H2B 118.4(16)
H2A N2 H2B 113(2)
C4 C3 C2 118.12(15)
C4 C3 C6 121.77(16)
C2 C3 C6 120.11(15)
C5 C4 C3 120.23(17)
C5 C4 H4 119.9
C3 C4 H4 119.9
N1 C5 C4 122.69(16)
N1 C5 H5 118.7
C4 C5 H5 118.7
C3 C6 H6A 109.5
C3 C6 H6B 109.5
H6A C6 H6B 109.5
C3 C6 H6C 109.5
H6A C6 H6C 109.5
H6B C6 H6C 109.5

loop_
_geom_bond_atom_site_label_1
_geom_bond_atom_site_label_2
_geom_bond_distance
N1 C1 1.324(2)
N1 C5 1.348(2)
C1 C2 1.408(2)
C1 Cl1 1.7546(17)
C2 N2 1.390(2)
C2 C3 1.405(2)
N2 H2A 0.86(3)
N2 H2B 0.84(2)
C3 C4 1.398(3)
C3 C6 1.510(2)
C4 C5 1.385(3)
C4 H4 0.9500
C5 H5 0.9500
C6 H6A 0.9800
C6 H6B 0.9800
C6 H6C 0.9800

loop_
_geom_hbond_atom_site_label_D
_geom_hbond_atom_site_label_H
_geom_hbond_atom_site_label_A
_geom_hbond_site_symmetry_A
_geom_hbond_distance_DH
_geom_hbond_distance_HA
_geom_hbond_distance_DA
_geom_hbond_angle_DHA
N2 H2A Cl1 . 0.86(3) 2.55(3) 2.9796(17) 111.9(19)
N2 H2B N1 4_566 0.84(2) 2.28(2) 3.089(2) 162(2)

loop_
_geom_torsion_atom_site_label_1
_geom_torsion_atom_site_label_2
_geom_torsion_atom_site_label_3
_geom_torsion_atom_site_label_4
_geom_torsion
C5 N1 C1 C2 0.4(3)
C5 N1 C1 Cl1 179.95(13)
N1 C1 C2 N2 177.89(16)
Cl1 C1 C2 N2 -1.7(2)
N1 C1 C2 C3 0.9(2)
Cl1 C1 C2 C3 -178.67(12)
N2 C2 C3 C4 -178.33(16)
C1 C2 C3 C4 -1.3(2)
N2 C2 C3 C6 0.9(2)
C1 C2 C3 C6 177.95(15)
C2 C3 C4 C5 0.6(3)
C6 C3 C4 C5 -178.65(17)
C1 N1 C5 C4 -1.2(3)
C3 C4 C5 N1 0.7(3)

loop_
_cod_related_entry_id
_cod_related_entry_database
_cod_related_entry_code
1 ChemSpider 2037151
